data_2014173
loop_
_publ_author_name
'El-Shafei, Ahmed'
'Hinks, David'
'Boyle, Paul D.'
'Freeman, Harold S.'

_publ_section_title
;
 Non-mutagenic organic pigment intermediates. II. Isomorphous
 2,2'-dichloro-5,5'-dipropoxybenzidine and
 2,2'-dimethyl-5,5'-dipropoxybenzidine
;
_journal_issue 8
_journal_name_full 'Acta Crystallographica Section C'
_journal_page_first o569
_journal_page_last o571
_journal_paper_doi 10.1107/S0108270104014763
_journal_volume 60
_journal_year 2004
_chemical_formula_iupac 'C18 H22 Cl2 N2 O2'
_chemical_formula_moiety 'C18 H22 Cl2 N2 O2'
_chemical_formula_sum 'C18 H22 Cl2 N2 O2'
_chemical_formula_weight 369.29
_chemical_name_systematic
;
2,2'-dichloro-5,5'-dipropoxybenzidine
;
_space_group_IT_number 14
_symmetry_cell_setting monoclinic
_symmetry_space_group_name_Hall '-P 2yn'
_symmetry_space_group_name_H-M 'P 1 21/n 1'
_cell_angle_alpha 90.0
_cell_angle_beta 91.679(6)
_cell_angle_gamma 90.0
_cell_formula_units_Z 4
_cell_length_a 7.3054(4)
_cell_length_b 22.7966(11)
_cell_length_c 10.5956(8)
_cell_measurement_reflns_used 25
_cell_measurement_temperature 148
_cell_measurement_theta_max 18.00
_cell_measurement_theta_min 17.00
_cell_volume 1763.82(19)
_computing_cell_refinement 'CAD-4 ARGUS'
_computing_data_collection 'CAD-4 ARGUS (Enraf-Nonius, 1994)'
_computing_data_reduction 'DATRD2 in NRCVAX (Gabe et al., 1989)'
_computing_molecular_graphics 'NRCVAX and ORTEPII (Johnson, 1976'
_computing_publication_material 'TABLES in NRCVAX (January 1994 version)'
_computing_structure_refinement 'LSTSQ in NRCVAX'
_computing_structure_solution 'SIR92 (Altomare et al., 1994)'
_diffrn_ambient_temperature 148
_diffrn_measured_fraction_theta_full 0.99
_diffrn_measured_fraction_theta_max 0.99
_diffrn_measurement_device 'Enraf-Nonius CAD-4 MACH'
_diffrn_measurement_method '\w scan b/P/b'
_diffrn_radiation_monochromator graphite
_diffrn_radiation_source 'X-ray tube'
_diffrn_radiation_type MoK\a
_diffrn_radiation_wavelength 0.71073
_diffrn_reflns_av_R_equivalents 0.035
_diffrn_reflns_limit_h_max 10
_diffrn_reflns_limit_h_min -10
_diffrn_reflns_limit_k_max 31
_diffrn_reflns_limit_k_min 0
_diffrn_reflns_limit_l_max 14
_diffrn_reflns_limit_l_min 0
_diffrn_reflns_number 5099
_diffrn_reflns_theta_full 30.0
_diffrn_reflns_theta_max 30.00
_diffrn_reflns_theta_min 1.20
_diffrn_standards_decay_% 2.2
_diffrn_standards_interval_time 80
_diffrn_standards_number 3
_exptl_absorpt_coefficient_mu 0.38
_exptl_absorpt_correction_type none
_exptl_crystal_colour off-white
_exptl_crystal_density_diffrn 1.391
_exptl_crystal_density_meas ?
_exptl_crystal_density_method 'not measured'
_exptl_crystal_description prism
_exptl_crystal_F_000 777.56
_exptl_crystal_size_max 0.42
_exptl_crystal_size_mid 0.34
_exptl_crystal_size_min 0.22
_refine_diff_density_max 0.51
_refine_diff_density_min -0.27
_refine_ls_extinction_method none
_refine_ls_goodness_of_fit_ref 2.56
_refine_ls_hydrogen_treatment refall
_refine_ls_matrix_type full
_refine_ls_number_parameters 305
_refine_ls_number_reflns 4461
_refine_ls_R_factor_all 0.030
_refine_ls_R_factor_gt 0.030
_refine_ls_shift/su_max 0.001
_refine_ls_structure_factor_coef F
_refine_ls_weighting_details '1/(\s^2^(F)+ 0.00007F^2^)'
_refine_ls_weighting_scheme sigma
_refine_ls_wR_factor_all 0.039
_refine_ls_wR_factor_ref 0.039
_reflns_number_gt 4464
_reflns_number_total 5089
_reflns_threshold_expression Inet>\s(Inet)
_cod_data_source_file gd1327.cif
_cod_data_source_block I
_cod_depositor_comments
;
The following automatic conversions were performed:
'_symmetry_cell_setting' value 'Monoclinic' changed to 'monoclinic'
according to '/home/saulius/struct/CIF-dictionaries/cif_core.dic'
dictionary named 'cif_core.dic' version 2.4.1 from 2010-06-29.

Automatic conversion script
Id: cif_fix_enum 1527 2010-12-29 10:47:43Z saulius 

The following automatic conversions were performed:

'_symmetry_cell_setting' value 'Monoclinic' changed to 'monoclinic'
according to /home/saulius/struct/CIF-dictionaries/cif_core.dic
dictionary named 'cif_core.dic' version 2.4.1 from 2010-06-29.

Automatic conversion script
Id: cif_fix_values 1715 2011-07-08 13:25:40Z adriana 

The following automatic conversions were performed:

'_exptl_crystal_density_meas' value 'not measured' was changed to '?'
- the value is perceived as not measured.

Automatic conversion script
Id: cif_fix_values 3008 2015-01-20 13:52:24Z robertas 
;
_cod_original_sg_symbol_H-M 'P 21/n'
_cod_database_code 2014173
_cod_database_fobs_code 2014173

loop_
_symmetry_equiv_pos_as_xyz
x,y,z
-x,-y,-z
1/2-x,1/2+y,1/2-z
1/2+x,1/2-y,1/2+z

loop_
_atom_site_label
_atom_site_fract_x
_atom_site_fract_y
_atom_site_fract_z
_atom_site_U_iso_or_equiv
_atom_site_adp_type
_atom_site_calc_flag
_atom_site_refinement_flags
_atom_site_type_symbol
Cl1 0.31443(4) 0.260021(12) 0.47293(3) 0.01934(12) Uani ? . Cl
O1 0.91748(11) 0.09805(3) 0.60685(8) 0.0159(4) Uani ? . O
N1 0.64341(15) 0.06231(4) 0.44950(10) 0.0200(4) Uani ? . N
C1 0.63154(14) 0.23350(5) 0.60462(10) 0.0128(4) Uani ? . C
C2 0.49252(14) 0.21351(5) 0.52268(10) 0.0137(4) Uani ? . C
C3 0.49247(15) 0.15678(5) 0.47326(10) 0.0150(4) Uani ? . C
C4 0.63494(15) 0.11826(5) 0.50296(10) 0.0145(4) Uani ? . C
C5 0.77925(14) 0.13816(5) 0.58357(10) 0.0133(4) Uani ? . C
C6 0.77579(14) 0.19442(5) 0.63350(10) 0.0135(4) Uani ? . C
C7 1.08063(15) 0.12045(5) 0.67006(11) 0.0162(5) Uani ? . C
C8 1.22043(16) 0.07137(5) 0.67577(12) 0.0188(5) Uani ? . C
C9 1.37756(18) 0.08658(6) 0.76832(14) 0.0247(6) Uani ? . C
Cl1' 0.34187(4) 0.273018(13) 0.79674(3) 0.01994(12) Uani ? . Cl
O1' 0.94954(11) 0.42412(3) 0.64239(8) 0.0174(4) Uani ? . O
N1' 0.70820(15) 0.46582(4) 0.80441(10) 0.0191(4) Uani ? . N
C1' 0.64198(14) 0.29407(5) 0.65648(9) 0.0128(4) Uani ? . C
C2' 0.51783(14) 0.31681(5) 0.74105(10) 0.0143(4) Uani ? . C
C3' 0.53438(15) 0.37404(5) 0.78799(10) 0.0154(4) Uani ? . C
C4' 0.67886(15) 0.40947(5) 0.75239(10) 0.0145(4) Uani ? . C
C5' 0.80893(14) 0.38643(5) 0.67002(10) 0.0137(4) Uani ? . C
C6' 0.78946(15) 0.32989(5) 0.62312(10) 0.0140(4) Uani ? . C
C7' 1.10169(15) 0.39913(5) 0.57728(11) 0.0159(5) Uani ? . C
C8' 1.23638(16) 0.44772(5) 0.55044(12) 0.0189(5) Uani ? . C
C9' 1.38405(17) 0.42501(6) 0.46307(12) 0.0217(5) Uani ? . C
H1A 0.698(2) 0.0364(8) 0.4960(16) 0.030(4) Uiso ? . H
H1B 0.542(2) 0.0504(7) 0.4111(16) 0.030(4) Uiso ? . H
H3 0.399(2) 0.1446(7) 0.4180(14) 0.022(4) Uiso ? . H
H6 0.870(2) 0.2092(6) 0.6904(14) 0.017(3) Uiso ? . H
H7A 1.0497(19) 0.1334(6) 0.7567(13) 0.013(3) Uiso ? . H
H7B 1.128(2) 0.1533(7) 0.6201(14) 0.021(4) Uiso ? . H
H8A 1.165(2) 0.0370(7) 0.7022(14) 0.020(4) Uiso ? . H
H8B 1.260(2) 0.0645(7) 0.5897(15) 0.027(4) Uiso ? . H
H9A 1.331(2) 0.0898(7) 0.8514(15) 0.027(4) Uiso ? . H
H9B 1.434(2) 0.1234(8) 0.7454(17) 0.039(5) Uiso ? . H
H9C 1.471(2) 0.0560(7) 0.7682(15) 0.027(4) Uiso ? . H
H1A' 0.761(2) 0.4879(8) 0.7517(17) 0.033(5) Uiso ? . H
H1B' 0.616(3) 0.4811(8) 0.8348(17) 0.033(4) Uiso ? . H
H3' 0.448(2) 0.3884(6) 0.8454(14) 0.019(4) Uiso ? . H
H6' 0.876(2) 0.3116(7) 0.5638(14) 0.021(4) Uiso ? . H
H7A' 1.0532(19) 0.3809(6) 0.4951(13) 0.014(3) Uiso ? . H
H7B' 1.157(2) 0.3677(7) 0.6298(14) 0.020(4) Uiso ? . H
H8A' 1.289(2) 0.4618(7) 0.6296(15) 0.027(4) Uiso ? . H
H8B' 1.171(2) 0.4798(7) 0.5100(14) 0.020(4) Uiso ? . H
H9A' 1.452(2) 0.3934(7) 0.5022(14) 0.024(4) Uiso ? . H
H9B' 1.326(2) 0.4120(7) 0.3807(15) 0.026(4) Uiso ? . H
H9C' 1.475(2) 0.4539(8) 0.4414(17) 0.038(5) Uiso ? . H

loop_
_atom_site_aniso_label
_atom_site_aniso_U_11
_atom_site_aniso_U_22
_atom_site_aniso_U_33
_atom_site_aniso_U_12
_atom_site_aniso_U_13
_atom_site_aniso_U_23
_atom_site_aniso_type_symbol
Cl1 0.01652(13) 0.01999(13) 0.02119(14) 0.00353(10) -0.00517(10) -0.00112(10) Cl
O1 0.0125(4) 0.0129(4) 0.0220(4) 0.0005(3) -0.0019(3) -0.0016(3) O
N1 0.0202(5) 0.0140(5) 0.0256(5) -0.0016(4) -0.0033(4) -0.0044(4) N
C1 0.0118(4) 0.0139(5) 0.0127(5) -0.0009(4) 0.0023(3) -0.0004(4) C
C2 0.0111(4) 0.0158(5) 0.0142(5) 0.0009(4) 0.0004(4) 0.0009(4) C
C3 0.0137(5) 0.0167(5) 0.0145(5) -0.0033(4) -0.0001(4) -0.0014(4) C
C4 0.0148(5) 0.0142(5) 0.0147(5) -0.0025(4) 0.0025(4) -0.0012(4) C
C5 0.0112(4) 0.0138(5) 0.0149(5) -0.0003(4) 0.0023(4) 0.0006(4) C
C6 0.0118(4) 0.0151(5) 0.0137(5) -0.0014(4) 0.0006(4) -0.0012(4) C
C7 0.0127(5) 0.0156(5) 0.0202(5) -0.0008(4) -0.0003(4) -0.0008(4) C
C8 0.0150(5) 0.0165(5) 0.0249(6) 0.0017(4) 0.0000(4) 0.0011(4) C
C9 0.0167(5) 0.0277(6) 0.0296(6) 0.0008(5) -0.0031(5) 0.0036(5) C
Cl1' 0.01691(13) 0.02273(14) 0.02059(14) -0.00299(10) 0.00749(10) -0.00160(10) Cl
O1' 0.0129(4) 0.0139(4) 0.0255(4) -0.0010(3) 0.0034(3) -0.0025(3) O
N1' 0.0200(5) 0.0149(4) 0.0222(5) 0.0029(4) 0.0002(4) -0.0046(4) N
C1' 0.0115(4) 0.0143(5) 0.0126(4) 0.0009(4) -0.0004(3) -0.0012(4) C
C2' 0.0114(4) 0.0175(5) 0.0141(5) 0.0004(4) 0.0015(4) 0.0004(4) C
C3' 0.0143(5) 0.0179(5) 0.0140(5) 0.0034(4) 0.0009(4) -0.0019(4) C
C4' 0.0144(5) 0.0148(5) 0.0140(4) 0.0032(4) -0.0026(4) -0.0019(4) C
C5' 0.0108(4) 0.0142(5) 0.0161(5) 0.0010(4) -0.0011(4) 0.0009(4) C
C6' 0.0117(4) 0.0156(5) 0.0147(5) 0.0008(4) 0.0015(4) -0.0015(4) C
C7' 0.0126(5) 0.0149(5) 0.0203(5) 0.0008(4) 0.0019(4) -0.0005(4) C
C8' 0.0166(5) 0.0161(5) 0.0241(6) -0.0020(4) 0.0026(4) -0.0009(4) C
C9' 0.0185(5) 0.0207(6) 0.0263(6) -0.0017(4) 0.0055(5) 0.0003(5) C

loop_
_atom_type_symbol
_atom_type_scat_dispersion_real
_atom_type_scat_dispersion_imag
_atom_type_scat_source
C 0.003 0.002 'International Tables Vol. IV Table 2.2B'
H 0.000 0.000 'International Tables Vol. IV Table 2.2B'
Cl 0.148 0.159 'International Tables Vol. IV Table 2.2B'
N 0.006 0.003 'International Tables Vol. IV Table 2.2B'
O 0.011 0.006 'International Tables Vol. IV Table 2.2B'

loop_
_geom_angle_atom_site_label_1
_geom_angle_atom_site_label_2
_geom_angle_atom_site_label_3
_geom_angle
_geom_angle_publ_flag
C5 O1 C7 116.03(8) n
C4 N1 H1A 114.8(11) y
C4 N1 H1B 115.1(11) y
H1A N1 H1B 115.1(16) y
C2 C1 C6 117.15(9) n
C2 C1 C1' 124.22(9) n
C6 C1 C1' 118.53(9) n
Cl1 C2 C1 120.81(8) n
Cl1 C2 C3 117.20(8) n
C1 C2 C3 121.94(10) n
C2 C3 C4 120.56(10) n
C2 C3 H3 120.5(9) n
C4 C3 H3 118.9(9) n
N1 C4 C3 121.75(10) n
N1 C4 C5 119.82(10) n
C3 C4 C5 118.33(10) n
O1 C5 C4 115.15(9) n
O1 C5 C6 124.47(9) n
C4 C5 C6 120.39(10) n
C1 C6 C5 121.61(10) n
C1 C6 H6 115.7(9) n
C5 C6 H6 122.7(9) n
O1 C7 C8 107.69(9) n
O1 C7 H7A 109.0(8) n
O1 C7 H7B 108.6(9) n
C8 C7 H7A 110.7(8) n
C8 C7 H7B 109.5(9) n
H7A C7 H7B 111.2(12) n
C7 C8 C9 110.55(10) n
C7 C8 H8A 109.5(9) n
C7 C8 H8B 107.5(9) n
C9 C8 H8A 109.0(9) n
C9 C8 H8B 113.3(9) n
H8A C8 H8B 106.9(13) n
C8 C9 H9A 109.3(10) n
C8 C9 H9B 110.7(10) n
C8 C9 H9C 110.3(9) n
H9A C9 H9B 109.2(14) n
H9A C9 H9C 108.8(13) n
H9B C9 H9C 108.5(14) n
C5' O1' C7' 116.44(8) n
C4' N1' H1A' 110.4(12) y
C4' N1' H1B' 114.6(12) y
H1A' N1' H1B' 113.2(17) y
C1 C1' C2' 123.75(9) n
C1 C1' C6' 118.55(9) n
C2' C1' C6' 117.64(10) n
Cl1' C2' C1' 120.31(8) n
Cl1' C2' C3' 118.03(8) n
C1' C2' C3' 121.60(10) n
C2' C3' C4' 120.22(10) n
C2' C3' H3' 119.8(9) n
C4' C3' H3' 120.0(9) n
N1' C4' C3' 122.04(10) n
N1' C4' C5' 118.89(10) n
C3' C4' C5' 118.84(10) n
O1' C5' C4' 114.80(9) n
O1' C5' C6' 124.94(10) n
C4' C5' C6' 120.26(10) n
C1' C6' C5' 121.40(10) n
C1' C6' H6' 115.0(9) n
C5' C6' H6' 123.6(9) n
O1' C7' C8' 108.37(9) n
O1' C7' H7A' 108.4(8) n
O1' C7' H7B' 108.9(8) n
C8' C7' H7A' 110.4(8) n
C8' C7' H7B' 112.4(9) n
H7A' C7' H7B' 108.2(12) n
C7' C8' C9' 109.83(10) n
C7' C8' H8A' 108.8(9) n
C7' C8' H8B' 108.9(9) n
C9' C8' H8A' 111.7(9) n
C9' C8' H8B' 109.4(8) n
H8A' C8' H8B' 108.1(13) n
C8' C9' H9A' 110.9(9) n
C8' C9' H9B' 109.7(9) n
C8' C9' H9C' 114.4(11) n
H9A' C9' H9B' 110.7(13) n
H9A' C9' H9C' 105.3(14) n
H9B' C9' H9C' 105.7(14) n

loop_
_geom_bond_atom_site_label_1
_geom_bond_atom_site_label_2
_geom_bond_site_symmetry_1
_geom_bond_site_symmetry_2
_geom_bond_distance
_geom_bond_publ_flag
Cl1 C2 ? ? 1.7477(11) n
O1 C5 ? ? 1.3792(13) n
O1 C7 ? ? 1.4433(13) n
N1 C4 ? ? 1.3976(15) y
N1 H1A ? ? 0.860(18) y
N1 H1B ? ? 0.878(18) y
C1 C2 ? ? 1.3933(15) n
C1 C6 ? ? 1.4066(15) n
C1 C1' ? ? 1.4874(15) y
C2 C3 ? ? 1.3954(15) n
C3 C4 ? ? 1.3908(16) n
C3 H3 ? ? 0.928(16) n
C4 C5 ? ? 1.4120(15) n
C5 C6 ? ? 1.3880(15) n
C6 H6 ? ? 0.964(15) n
C7 C8 ? ? 1.5148(16) n
C7 H7A ? ? 0.997(14) n
C7 H7B ? ? 0.987(15) n
C8 C9 ? ? 1.5276(18) n
C8 H8A ? ? 0.930(16) n
C8 H8B ? ? 0.979(16) n
C9 H9A ? ? 0.955(17) n
C9 H9B ? ? 0.969(19) n
C9 H9C ? ? 0.974(17) n
Cl1' C2' ? ? 1.7441(11) n
O1' C5' ? ? 1.3772(13) n
O1' C7' ? ? 1.4425(13) n
N1' C4' ? ? 1.4117(15) y
N1' H1A' ? ? 0.853(19) y
N1' H1B' ? ? 0.833(19) y
C1' C2' ? ? 1.3935(15) n
C1' C6' ? ? 1.4052(15) n
C2' C3' ? ? 1.4002(16) n
C3' C4' ? ? 1.3899(16) n
C3' H3' ? ? 0.949(15) n
C4' C5' ? ? 1.4104(15) n
C5' C6' ? ? 1.3872(15) n
C6' H6' ? ? 0.996(15) n
C7' C8' ? ? 1.5141(16) n
C7' H7A' ? ? 1.019(14) n
C7' H7B' ? ? 0.986(15) n
C8' C9' ? ? 1.5320(17) n
C8' H8A' ? ? 0.966(16) n
C8' H8B' ? ? 0.965(15) n
C9' H9A' ? ? 0.963(16) n
C9' H9B' ? ? 1.005(16) n
C9' H9C' ? ? 0.967(18) n

loop_
_geom_hbond_atom_site_label_D
_geom_hbond_atom_site_label_H
_geom_hbond_atom_site_label_A
_geom_hbond_site_symmetry_A
_geom_hbond_distance_DH
_geom_hbond_distance_HA
_geom_hbond_distance_DA
_geom_hbond_angle_DHA
_geom_hbond_publ_flag
N1 H1A O1 ? 1.01 2.39 2.6937(13) 96 y
N1' H1A' O1' ? 1.01 2.30 2.6715(14) 100 y
N1 H1A N1' 3_646 1.01 2.59 3.5563(15) 161 y
N1 H1B N1' 4_454 1.01 2.55 3.5492(15) 169 y

loop_
_geom_torsion_atom_site_label_1
_geom_torsion_atom_site_label_2
_geom_torsion_atom_site_label_3
_geom_torsion_atom_site_label_4
_geom_torsion
_geom_torsion_publ_flag
C2 C1 C1' C2' 67.20(16) y
C6 C1 C1' C2' -116.7(2) y
C2 C1 C1' C6' -115.7(2) y
C6 C1 C1' C6' 60.45(15) y
